data_4504479
loop_
_publ_author_name
'Yigit, Mehmet V.'
'Biyikli, Kasim'
'Moulton, Brian'
'MacDonald, John C.'

_publ_section_title
;
 Bis(imidazolium 2,4,6-tricarboxypyridine) Metal(II) Complexes:&#x2009;
 Molecular Building Blocks that Generate Isomorphous Hydrogen-Bonded
 Frameworks
;
_journal_issue 1
_journal_name_full 'Crystal Growth &amp; Design'
_journal_page_first 63
_journal_paper_doi 10.1021/cg050084t
_journal_volume 6
_journal_year 2006
_chemical_formula_sum 'C22 H22 Cu N6 O15'
_chemical_formula_weight 671.98
_chemical_melting_point 'decomposes above 220 degrees C'
_chemical_name_systematic
;
 bis(imidazolium 2,4,6-tricarboxypyridine) copper(II) trihydrate
;
_space_group_IT_number 15
_symmetry_cell_setting monoclinic
_symmetry_space_group_name_Hall '-C 2yc'
_symmetry_space_group_name_H-M 'C 1 2/c 1'
_atom_sites_solution_hydrogens geom
_atom_sites_solution_primary direct
_atom_sites_solution_secondary difmap
_audit_creation_method SHELXL-97
_cell_angle_alpha 90.00
_cell_angle_beta 112.3000(10)
_cell_angle_gamma 90.00
_cell_formula_units_Z 4
_cell_length_a 16.0819(15)
_cell_length_b 18.6487(17)
_cell_length_c 9.8993(9)
_cell_measurement_reflns_used 4955
_cell_measurement_temperature 200(2)
_cell_measurement_theta_max 28.13
_cell_measurement_theta_min 2.39
_cell_volume 2746.8(4)
_computing_cell_refinement 'Bruker SMART'
_computing_data_collection 'Bruker SMART'
_computing_data_reduction 'Bruker SMART'
_computing_molecular_graphics 'Bruker SHELXTL'
_computing_publication_material 'Bruker SHELXTL'
_computing_structure_refinement 'SHELXL-97 (Sheldrick, 1997)'
_computing_structure_solution 'SHELXS-97 (Sheldrick, 1990)'
_diffrn_ambient_temperature 200(2)
_diffrn_measured_fraction_theta_full 0.989
_diffrn_measured_fraction_theta_max 0.989
_diffrn_measurement_device_type 'CCD area detector'
_diffrn_measurement_method 'phi and omega scans'
_diffrn_radiation_monochromator graphite
_diffrn_radiation_source 'fine-focus sealed tube'
_diffrn_radiation_type MoK\a
_diffrn_radiation_wavelength 0.71073
_diffrn_reflns_av_R_equivalents 0.0289
_diffrn_reflns_av_sigmaI/netI 0.0329
_diffrn_reflns_limit_h_max 20
_diffrn_reflns_limit_h_min -20
_diffrn_reflns_limit_k_max 24
_diffrn_reflns_limit_k_min -20
_diffrn_reflns_limit_l_max 12
_diffrn_reflns_limit_l_min -12
_diffrn_reflns_number 9370
_diffrn_reflns_theta_full 27.44
_diffrn_reflns_theta_max 27.44
_diffrn_reflns_theta_min 1.75
_exptl_absorpt_coefficient_mu 0.879
_exptl_absorpt_correction_type none
_exptl_crystal_colour blue-green
_exptl_crystal_density_diffrn 1.625
_exptl_crystal_density_meas 0
_exptl_crystal_density_method 'not measured'
_exptl_crystal_description dagger
_exptl_crystal_F_000 1372
_exptl_crystal_size_max 0.25
_exptl_crystal_size_mid 0.20
_exptl_crystal_size_min 0.10
_refine_diff_density_max 0.699
_refine_diff_density_min -0.448
_refine_diff_density_rms 0.081
_refine_ls_extinction_method none
_refine_ls_goodness_of_fit_ref 1.077
_refine_ls_hydrogen_treatment mixed
_refine_ls_matrix_type full
_refine_ls_number_parameters 200
_refine_ls_number_reflns 3109
_refine_ls_number_restraints 0
_refine_ls_restrained_S_all 1.077
_refine_ls_R_factor_all 0.0524
_refine_ls_R_factor_gt 0.0456
_refine_ls_shift/su_max 0.000
_refine_ls_shift/su_mean 0.000
_refine_ls_structure_factor_coef Fsqd
_refine_ls_weighting_details 'calc w=1/[\s^2^(Fo^2^)+(0.0621P)^2^+4.7764P] where P=(Fo^2^+2Fc^2^)/3'
_refine_ls_weighting_scheme calc
_refine_ls_wR_factor_gt 0.1226
_refine_ls_wR_factor_ref 0.1279
_reflns_number_gt 2711
_reflns_number_total 3109
_reflns_threshold_expression >2sigma(I)
_cod_data_source_file cg050084tsi20050909_105513.cif
_cod_data_source_block cu_final
_cod_depositor_comments
;
The following automatic conversions were performed:

'_symmetry_cell_setting' value 'Monoclinic' changed to 'monoclinic'
according to /home/saulius/struct/CIF-dictionaries/cif_core.dic
dictionary named 'cif_core.dic' version 2.4.1 from 2010-06-29.

Automatic conversion script
Id: cif_fix_values 1715 2011-07-08 13:25:40Z adriana 
;
_cod_original_sg_symbol_H-M C2/c
_cod_database_code 4504479

loop_
_symmetry_equiv_pos_as_xyz
'x, y, z'
'-x, y, -z+1/2'
'x+1/2, y+1/2, z'
'-x+1/2, y+1/2, -z+1/2'
'-x, -y, -z'
'x, -y, z-1/2'
'-x+1/2, -y+1/2, -z'
'x+1/2, -y+1/2, z-1/2'

loop_
_atom_site_label
_atom_site_type_symbol
_atom_site_fract_x
_atom_site_fract_y
_atom_site_fract_z
_atom_site_U_iso_or_equiv
_atom_site_adp_type
_atom_site_occupancy
_atom_site_symmetry_multiplicity
_atom_site_calc_flag
_atom_site_refinement_flags
Cu1 Cu 0.0000 0.20774(2) 0.7500 0.02873(16) Uani 1 2 d S
O1A O 0.08191(13) 0.28972(11) 0.8968(2) 0.0407(5) Uani 1 1 d .
N1A N 0.10649(13) 0.20736(11) 0.7022(2) 0.0266(4) Uani 1 1 d .
O2A O 0.21552(14) 0.34296(11) 0.9506(2) 0.0454(5) Uani 1 1 d .
O3A O -0.03441(12) 0.12836(11) 0.5722(2) 0.0387(5) Uani 1 1 d .
O4A O 0.02545(13) 0.08060(12) 0.4218(2) 0.0489(6) Uani 1 1 d .
O5A O 0.41530(16) 0.22824(19) 0.7255(3) 0.0798(9) Uani 1 1 d .
H5A H 0.4621 0.2195 0.7137 0.096 Uiso 0.50 1 calc PR
C6A C 0.11210(16) 0.16207(14) 0.6014(3) 0.0285(5) Uani 1 1 d .
C5A C 0.19090(17) 0.15508(15) 0.5772(3) 0.0340(6) Uani 1 1 d .
H5A1 H 0.1946 0.1235 0.5070 0.041 Uiso 1 1 calc R
C3A C 0.25671(17) 0.24534(15) 0.7604(3) 0.0339(6) Uani 1 1 d .
H3A H 0.3047 0.2746 0.8141 0.041 Uiso 1 1 calc R
C4A C 0.26497(16) 0.19657(15) 0.6608(3) 0.0332(6) Uani 1 1 d .
O6A O 0.36141(19) 0.14023(18) 0.5643(4) 0.0900(11) Uani 1 1 d .
H6A H 0.4131 0.1396 0.5675 0.108 Uiso 0.50 1 calc PR
C1A C 0.15623(17) 0.29875(14) 0.8851(3) 0.0319(5) Uani 1 1 d .
C2A C 0.17521(16) 0.24958(13) 0.7784(3) 0.0283(5) Uani 1 1 d .
C7A C 0.02712(16) 0.11971(14) 0.5234(3) 0.0310(5) Uani 1 1 d .
C8A C 0.35468(18) 0.18642(18) 0.6487(3) 0.0432(7) Uani 1 1 d .
N1B N 0.13782(15) 0.02669(13) 0.2384(2) 0.0383(5) Uani 1 1 d .
H1B H 0.0857 0.0458 0.1960 0.046 Uiso 1 1 calc R
C1B C 0.15684(19) -0.02613(15) 0.3328(3) 0.0380(6) Uani 1 1 d .
H1B1 H 0.1164 -0.0490 0.3650 0.046 Uiso 1 1 calc R
N2B N 0.24299(16) -0.04125(14) 0.3742(3) 0.0431(6) Uani 1 1 d .
H2B H 0.2713 -0.0739 0.4358 0.052 Uiso 1 1 calc R
C3B C 0.2135(2) 0.04622(17) 0.2184(3) 0.0464(7) Uani 1 1 d .
H3B H 0.2185 0.0824 0.1573 0.056 Uiso 1 1 calc R
C2B C 0.2797(2) 0.00355(19) 0.3032(4) 0.0521(8) Uani 1 1 d .
H2B1 H 0.3393 0.0044 0.3119 0.062 Uiso 1 1 calc R
O1C O 0.0040(3) 0.3958(2) -0.0019(6) 0.1220(15) Uani 1 1 d .
O1D O 0.5000 0.0142(4) 0.2500 0.220(5) Uani 1 2 d S

loop_
_atom_site_aniso_label
_atom_site_aniso_U_11
_atom_site_aniso_U_22
_atom_site_aniso_U_33
_atom_site_aniso_U_23
_atom_site_aniso_U_13
_atom_site_aniso_U_12
Cu1 0.0228(2) 0.0310(3) 0.0336(3) 0.000 0.01205(17) 0.000
O1A 0.0314(10) 0.0444(12) 0.0499(12) -0.0101(9) 0.0196(9) -0.0040(8)
N1A 0.0210(9) 0.0295(11) 0.0288(10) -0.0002(8) 0.0090(8) -0.0025(8)
O2A 0.0479(12) 0.0432(12) 0.0460(11) -0.0141(9) 0.0187(9) -0.0190(9)
O3A 0.0278(9) 0.0462(12) 0.0482(11) -0.0096(9) 0.0212(8) -0.0099(8)
O4A 0.0375(11) 0.0650(14) 0.0479(12) -0.0279(11) 0.0202(9) -0.0156(10)
O5A 0.0273(12) 0.121(3) 0.091(2) -0.0115(18) 0.0226(13) -0.0200(14)
C6A 0.0241(11) 0.0343(14) 0.0275(11) -0.0008(9) 0.0101(9) -0.0024(9)
C5A 0.0289(12) 0.0424(15) 0.0339(13) -0.0033(11) 0.0156(10) -0.0014(11)
C3A 0.0233(12) 0.0417(15) 0.0340(13) 0.0011(11) 0.0079(10) -0.0080(10)
C4A 0.0210(12) 0.0446(15) 0.0348(13) 0.0048(11) 0.0113(10) -0.0009(10)
O6A 0.0523(16) 0.108(2) 0.135(3) -0.040(2) 0.0642(18) -0.0064(16)
C1A 0.0315(13) 0.0299(13) 0.0321(12) -0.0004(10) 0.0096(10) -0.0039(10)
C2A 0.0230(11) 0.0313(13) 0.0288(12) 0.0014(10) 0.0077(9) -0.0033(9)
C7A 0.0245(12) 0.0355(14) 0.0335(12) -0.0031(10) 0.0115(10) -0.0056(10)
C8A 0.0247(13) 0.0590(19) 0.0493(17) 0.0048(14) 0.0179(12) 0.0005(12)
N1B 0.0348(12) 0.0407(13) 0.0379(12) 0.0072(10) 0.0121(10) 0.0076(10)
C1B 0.0377(14) 0.0385(15) 0.0395(14) 0.0055(11) 0.0165(11) -0.0034(12)
N2B 0.0426(13) 0.0425(14) 0.0407(13) 0.0109(10) 0.0120(10) 0.0105(11)
C3B 0.0566(19) 0.0426(17) 0.0463(16) 0.0084(13) 0.0267(14) -0.0075(14)
C2B 0.0350(16) 0.066(2) 0.0586(19) 0.0009(16) 0.0215(14) -0.0046(15)
O1C 0.093(3) 0.099(3) 0.192(4) -0.050(3) 0.075(3) 0.010(2)
O1D 0.164(7) 0.090(5) 0.429(17) 0.000 0.137(10) 0.000

loop_
_atom_type_symbol
_atom_type_description
_atom_type_scat_dispersion_real
_atom_type_scat_dispersion_imag
_atom_type_scat_source
C C 0.0033 0.0016 'International Tables Vol C Tables 4.2.6.8 and 6.1.1.4'
H H 0.0000 0.0000 'International Tables Vol C Tables 4.2.6.8 and 6.1.1.4'
Cu Cu 0.3201 1.2651 'International Tables Vol C Tables 4.2.6.8 and 6.1.1.4'
N N 0.0061 0.0033 'International Tables Vol C Tables 4.2.6.8 and 6.1.1.4'
O O 0.0106 0.0060 'International Tables Vol C Tables 4.2.6.8 and 6.1.1.4'

loop_
_geom_angle_atom_site_label_1
_geom_angle_atom_site_label_2
_geom_angle_atom_site_label_3
_geom_angle
_geom_angle_site_symmetry_1
_geom_angle_site_symmetry_3
N1A Cu1 N1A 179.57(12) 2_556 .
N1A Cu1 O1A 78.39(8) 2_556 2_556
N1A Cu1 O1A 101.92(8) . 2_556
N1A Cu1 O1A 101.92(8) 2_556 .
N1A Cu1 O1A 78.39(8) . .
O1A Cu1 O1A 90.68(11) 2_556 .
N1A Cu1 O3A 77.31(7) 2_556 2_556
N1A Cu1 O3A 102.40(7) . 2_556
O1A Cu1 O3A 155.58(7) 2_556 2_556
O1A Cu1 O3A 91.93(8) . 2_556
N1A Cu1 O3A 102.40(7) 2_556 .
N1A Cu1 O3A 77.31(7) . .
O1A Cu1 O3A 91.93(8) 2_556 .
O1A Cu1 O3A 155.58(7) . .
O3A Cu1 O3A 95.60(11) 2_556 .
C1A O1A Cu1 112.91(17) . .
C2A N1A C6A 121.3(2) . .
C2A N1A Cu1 118.59(17) . .
C6A N1A Cu1 120.00(16) . .
C7A O3A Cu1 113.25(15) . .
C8A O5A H5A 109.5 . .
N1A C6A C5A 121.0(2) . .
N1A C6A C7A 114.0(2) . .
C5A C6A C7A 124.9(2) . .
C6A C5A C4A 118.5(2) . .
C6A C5A H5A1 120.8 . .
C4A C5A H5A1 120.8 . .
C4A C3A C2A 118.6(2) . .
C4A C3A H3A 120.7 . .
C2A C3A H3A 120.7 . .
C3A C4A C5A 119.6(2) . .
C3A C4A C8A 119.6(2) . .
C5A C4A C8A 120.7(3) . .
C8A O6A H6A 109.5 . .
O2A C1A O1A 127.6(3) . .
O2A C1A C2A 116.7(2) . .
O1A C1A C2A 115.7(2) . .
N1A C2A C3A 120.9(2) . .
N1A C2A C1A 114.1(2) . .
C3A C2A C1A 125.0(2) . .
O4A C7A O3A 127.4(2) . .
O4A C7A C6A 117.4(2) . .
O3A C7A C6A 115.1(2) . .
O6A C8A O5A 126.7(3) . .
O6A C8A C4A 118.4(3) . .
O5A C8A C4A 115.0(3) . .
C1B N1B C3B 109.0(2) . .
C1B N1B H1B 125.5 . .
C3B N1B H1B 125.5 . .
N1B C1B N2B 108.4(2) . .
N1B C1B H1B1 125.8 . .
N2B C1B H1B1 125.8 . .
C1B N2B C2B 108.6(3) . .
C1B N2B H2B 125.7 . .
C2B N2B H2B 125.7 . .
C2B C3B N1B 107.1(3) . .
C2B C3B H3B 126.5 . .
N1B C3B H3B 126.5 . .
C3B C2B N2B 106.9(3) . .
C3B C2B H2B1 126.6 . .
N2B C2B H2B1 126.6 . .

loop_
_geom_bond_atom_site_label_1
_geom_bond_atom_site_label_2
_geom_bond_distance
_geom_bond_site_symmetry_2
Cu1 N1A 1.942(2) 2_556
Cu1 N1A 1.942(2) .
Cu1 O1A 2.175(2) 2_556
Cu1 O1A 2.175(2) .
Cu1 O3A 2.2039(19) 2_556
Cu1 O3A 2.2039(19) .
O1A C1A 1.255(3) .
N1A C2A 1.333(3) .
N1A C6A 1.337(3) .
O2A C1A 1.241(3) .
O3A C7A 1.265(3) .
O4A C7A 1.234(3) .
O5A C8A 1.255(4) .
O5A H5A 0.8200 .
C6A C5A 1.382(3) .
C6A C7A 1.512(3) .
C5A C4A 1.398(4) .
C5A H5A1 0.9300 .
C3A C4A 1.384(4) .
C3A C2A 1.390(3) .
C3A H3A 0.9300 .
C4A C8A 1.504(3) .
O6A C8A 1.233(4) .
O6A H6A 0.8200 .
C1A C2A 1.515(4) .
N1B C1B 1.312(4) .
N1B C3B 1.355(4) .
N1B H1B 0.8600 .
C1B N2B 1.317(4) .
C1B H1B1 0.9300 .
N2B C2B 1.363(4) .
N2B H2B 0.8600 .
C3B C2B 1.339(5) .
C3B H3B 0.9300 .
C2B H2B1 0.9300 .

loop_
_geom_torsion_atom_site_label_1
_geom_torsion_atom_site_label_2
_geom_torsion_atom_site_label_3
_geom_torsion_atom_site_label_4
_geom_torsion
_geom_torsion_site_symmetry_1
N1A Cu1 O1A C1A 179.43(19) 2_556
N1A Cu1 O1A C1A -0.27(19) .
O1A Cu1 O1A C1A -102.3(2) 2_556
O3A Cu1 O1A C1A 101.99(19) 2_556
O3A Cu1 O1A C1A -6.1(3) .
N1A Cu1 N1A C2A -132.45(17) 2_556
O1A Cu1 N1A C2A 91.72(19) 2_556
O1A Cu1 N1A C2A 3.49(18) .
O3A Cu1 N1A C2A -85.94(19) 2_556
O3A Cu1 N1A C2A -179.0(2) .
N1A Cu1 N1A C6A 43.3(2) 2_556
O1A Cu1 N1A C6A -92.53(19) 2_556
O1A Cu1 N1A C6A 179.2(2) .
O3A Cu1 N1A C6A 89.81(19) 2_556
O3A Cu1 N1A C6A -3.23(18) .
N1A Cu1 O3A C7A -179.87(18) 2_556
N1A Cu1 O3A C7A -0.19(18) .
O1A Cu1 O3A C7A 101.60(19) 2_556
O1A Cu1 O3A C7A 5.7(3) .
O3A Cu1 O3A C7A -101.66(19) 2_556
C2A N1A C6A C5A 3.0(4) .
Cu1 N1A C6A C5A -172.65(19) .
C2A N1A C6A C7A -178.6(2) .
Cu1 N1A C6A C7A 5.7(3) .
N1A C6A C5A C4A 0.0(4) .
C7A C6A C5A C4A -178.2(2) .
C2A C3A C4A C5A 2.5(4) .
C2A C3A C4A C8A -174.7(2) .
C6A C5A C4A C3A -2.7(4) .
C6A C5A C4A C8A 174.5(2) .
Cu1 O1A C1A O2A 177.6(2) .
Cu1 O1A C1A C2A -2.5(3) .
C6A N1A C2A C3A -3.2(4) .
Cu1 N1A C2A C3A 172.50(19) .
C6A N1A C2A C1A 178.5(2) .
Cu1 N1A C2A C1A -5.8(3) .
C4A C3A C2A N1A 0.4(4) .
C4A C3A C2A C1A 178.5(2) .
O2A C1A C2A N1A -174.7(2) .
O1A C1A C2A N1A 5.4(3) .
O2A C1A C2A C3A 7.1(4) .
O1A C1A C2A C3A -172.8(2) .
Cu1 O3A C7A O4A -177.7(2) .
Cu1 O3A C7A C6A 3.0(3) .
N1A C6A C7A O4A 175.0(2) .
C5A C6A C7A O4A -6.7(4) .
N1A C6A C7A O3A -5.6(3) .
C5A C6A C7A O3A 172.7(2) .
C3A C4A C8A O6A 176.5(3) .
C5A C4A C8A O6A -0.6(5) .
C3A C4A C8A O5A -5.0(4) .
C5A C4A C8A O5A 177.8(3) .
C3B N1B C1B N2B 0.0(3) .
N1B C1B N2B C2B -0.1(4) .
C1B N1B C3B C2B 0.2(4) .
N1B C3B C2B N2B -0.3(4) .
C1B N2B C2B C3B 0.3(4) .
